data_1547581
loop_
_publ_author_name
'Nozawa, Ryo'
'Shinokubo, Hiroshi'

_publ_section_title
;
 Synthesis and Properties of meso-Arylated Corrphycenes.
;
_journal_issue 18
_journal_name_full 'Organic letters'
_journal_page_first 4928
_journal_page_last 4931
_journal_paper_doi 10.1021/acs.orglett.7b02390
_journal_volume 19
_journal_year 2017
_chemical_formula_sum 'C51 H42 Cl2 N4 Pd'
_chemical_formula_weight 888.18
_space_group_crystal_system orthorhombic
_space_group_IT_number 19
_space_group_name_Hall 'P 2ac 2ab'
_space_group_name_H-M_alt 'P 21 21 21'
_symmetry_space_group_name_Hall 'P 2ac 2ab'
_symmetry_space_group_name_H-M 'P 21 21 21'
_atom_sites_solution_hydrogens geom
_audit_creation_method SHELXL-2016/6
_cell_angle_alpha 90
_cell_angle_beta 90
_cell_angle_gamma 90
_cell_formula_units_Z 4
_cell_length_a 13.308(8)
_cell_length_b 15.883(10)
_cell_length_c 19.472(13)
_cell_measurement_reflns_used 4411
_cell_measurement_temperature 109
_cell_measurement_theta_max 27.2933
_cell_measurement_theta_min 2.2514
_cell_volume 4116(5)
_computing_cell_refinement 'SAINT V8.34A (Bruker AXS Inc., 2013)'
_computing_data_reduction 'SAINT V8.34A (Bruker AXS Inc., 2013)'
_computing_structure_refinement 'SHELXL-2016/6 (Sheldrick, 2016)'
_diffrn_ambient_temperature 109
_diffrn_measured_fraction_theta_full 0.994
_diffrn_measured_fraction_theta_max 0.935
_diffrn_measurement_device_type 'Bruker D8 QUEST'
_diffrn_measurement_method '\f and \w scans'
_diffrn_radiation_monochromator Imus
_diffrn_radiation_type MoK\a
_diffrn_radiation_wavelength 0.71073
_diffrn_reflns_av_R_equivalents 0.0674
_diffrn_reflns_av_unetI/netI 0.0392
_diffrn_reflns_Laue_measured_fraction_full 0.994
_diffrn_reflns_Laue_measured_fraction_max 0.935
_diffrn_reflns_limit_h_max 16
_diffrn_reflns_limit_h_min -16
_diffrn_reflns_limit_k_max 18
_diffrn_reflns_limit_k_min -19
_diffrn_reflns_limit_l_max 25
_diffrn_reflns_limit_l_min -24
_diffrn_reflns_number 47361
_diffrn_reflns_point_group_measured_fraction_full 0.995
_diffrn_reflns_point_group_measured_fraction_max 0.938
_diffrn_reflns_theta_full 25.242
_diffrn_reflns_theta_max 27.475
_diffrn_reflns_theta_min 2.092
_diffrn_source 'fine-focus sealed tube'
_exptl_absorpt_coefficient_mu 0.623
_exptl_absorpt_correction_T_max 0.93
_exptl_absorpt_correction_T_min 0.72
_exptl_absorpt_correction_type multi-scan
_exptl_absorpt_process_details 'SADABS V2014/5 (Bruker AXS Inc.)'
_exptl_crystal_colour 'dark green'
_exptl_crystal_density_diffrn 1.433
_exptl_crystal_description prism
_exptl_crystal_F_000 1824
_exptl_crystal_size_max 0.570
_exptl_crystal_size_mid 0.330
_exptl_crystal_size_min 0.150
_refine_diff_density_max 0.367
_refine_diff_density_min -1.141
_refine_diff_density_rms 0.094
_refine_ls_abs_structure_details
;
 Refined as an inversion twin.
;
_refine_ls_abs_structure_Flack 0.00(3)
_refine_ls_extinction_method none
_refine_ls_goodness_of_fit_ref 0.913
_refine_ls_hydrogen_treatment constr
_refine_ls_matrix_type full
_refine_ls_number_parameters 530
_refine_ls_number_reflns 8407
_refine_ls_number_restraints 0
_refine_ls_restrained_S_all 0.913
_refine_ls_R_factor_all 0.0351
_refine_ls_R_factor_gt 0.0316
_refine_ls_shift/su_max 0.084
_refine_ls_shift/su_mean 0.004
_refine_ls_structure_factor_coef Fsqd
_refine_ls_weighting_details 'w=1/[\s^2^(Fo^2^)+(0.1000P)^2^] where P=(Fo^2^+2Fc^2^)/3'
_refine_ls_weighting_scheme calc
_refine_ls_wR_factor_gt 0.1010
_refine_ls_wR_factor_ref 0.1052
_reflns_Friedel_coverage 0.814
_reflns_Friedel_fraction_full 0.997
_reflns_Friedel_fraction_max 0.941
_reflns_number_gt 7885
_reflns_number_total 8407
_reflns_threshold_expression 'I > 2\s(I)'
_cod_data_source_file ol7b02390_si_002.cif
_cod_data_source_block shelx
_cod_database_code 1547581
_shelx_shelxl_version_number 2016/6
_shelx_space_group_comment
;
The symmetry employed for this shelxl refinement is uniquely defined
by the following loop, which should always be used as a source of
symmetry information in preference to the above space-group names.
They are only intended as comments.
;

loop_
_space_group_symop_operation_xyz
'x, y, z'
'-x+1/2, -y, z+1/2'
'x+1/2, -y+1/2, -z'
'-x, y+1/2, -z+1/2'

loop_
_atom_site_label
_atom_site_type_symbol
_atom_site_fract_x
_atom_site_fract_y
_atom_site_fract_z
_atom_site_U_iso_or_equiv
_atom_site_adp_type
_atom_site_occupancy
_atom_site_site_symmetry_order
_atom_site_calc_flag
_atom_site_refinement_flags_posn
_atom_site_refinement_flags_adp
Pd1 Pd 1.02611(2) 0.24958(2) 0.08683(2) 0.01634(10) Uani 1 1 d . .
N1 N 0.9171(2) 0.33076(17) 0.12094(15) 0.0186(5) Uani 1 1 d . .
N2 N 0.9522(2) 0.13581(18) 0.07759(15) 0.0189(6) Uani 1 1 d . .
N3 N 1.1509(2) 0.19341(18) 0.05561(15) 0.0218(6) Uani 1 1 d . .
N4 N 1.1228(2) 0.34394(18) 0.08696(16) 0.0212(6) Uani 1 1 d . .
C1 C 1.0229(3) 0.4636(2) 0.11776(17) 0.0205(7) Uani 1 1 d . .
C2 C 0.9332(3) 0.4183(2) 0.12604(18) 0.0201(6) Uani 1 1 d . .
C3 C 0.8425(3) 0.4582(2) 0.14900(19) 0.0255(7) Uani 1 1 d . .
H1 H 0.832490 0.515767 0.154543 0.031 Uiso 1 1 calc R U
C4 C 0.7748(3) 0.3975(2) 0.16102(19) 0.0261(7) Uani 1 1 d . .
H2 H 0.710112 0.405376 0.177854 0.031 Uiso 1 1 calc R U
C5 C 0.8201(3) 0.3174(2) 0.14321(17) 0.0214(7) Uani 1 1 d . .
C6 C 0.7638(2) 0.2421(2) 0.15041(17) 0.0213(6) Uani 1 1 d . .
C7 C 0.7771(2) 0.1579(2) 0.12962(17) 0.0197(6) Uani 1 1 d . .
C8 C 0.8548(2) 0.1133(2) 0.09403(17) 0.0192(7) Uani 1 1 d . .
C9 C 0.8407(3) 0.0249(2) 0.07745(18) 0.0213(7) Uani 1 1 d . .
H3 H 0.781825 -0.005871 0.083014 0.026 Uiso 1 1 calc R U
C10 C 0.9289(3) -0.0043(2) 0.05240(18) 0.0218(7) Uani 1 1 d . .
H4 H 0.941144 -0.058966 0.037544 0.026 Uiso 1 1 calc R U
C11 C 0.9993(3) 0.0626(2) 0.05265(17) 0.0205(7) Uani 1 1 d . .
C12 C 1.1009(3) 0.0512(2) 0.03261(17) 0.0201(7) Uani 1 1 d . .
C13 C 1.1737(3) 0.1143(2) 0.03485(18) 0.0225(7) Uani 1 1 d . .
C14 C 1.2790(3) 0.1109(2) 0.0191(2) 0.0251(7) Uani 1 1 d . .
H5 H 1.314258 0.064108 0.003511 0.030 Uiso 1 1 calc R U
C15 C 1.3185(3) 0.1906(2) 0.03160(19) 0.0269(8) Uani 1 1 d . .
H6 H 1.385001 0.207423 0.026492 0.032 Uiso 1 1 calc R U
C16 C 1.2365(2) 0.2409(2) 0.05372(17) 0.0229(7) Uani 1 1 d . .
C17 C 1.2204(3) 0.3265(2) 0.07191(18) 0.0244(7) Uani 1 1 d . .
C18 C 1.2789(3) 0.4009(2) 0.0766(2) 0.0271(8) Uani 1 1 d . .
H7 H 1.347659 0.405520 0.069012 0.032 Uiso 1 1 calc R U
C19 C 1.2145(3) 0.4648(2) 0.0946(2) 0.0275(8) Uani 1 1 d . .
H8 H 1.231305 0.521010 0.101354 0.033 Uiso 1 1 calc R U
C20 C 1.1154(3) 0.4279(2) 0.10109(18) 0.0226(7) Uani 1 1 d . .
C21 C 1.0242(3) 0.5568(2) 0.13426(18) 0.0220(7) Uani 1 1 d . .
C22 C 1.0188(3) 0.6172(2) 0.08180(19) 0.0276(8) Uani 1 1 d . .
C23 C 1.0232(3) 0.7025(2) 0.0999(2) 0.0305(8) Uani 1 1 d . .
H9 H 1.018635 0.742991 0.065511 0.037 Uiso 1 1 calc R U
C24 C 1.0343(3) 0.7284(2) 0.1681(2) 0.0296(8) Uani 1 1 d . .
C25 C 1.0400(3) 0.6673(2) 0.21867(19) 0.0252(7) Uani 1 1 d . .
H10 H 1.048757 0.683715 0.264116 0.030 Uiso 1 1 calc R U
C26 C 1.0331(3) 0.5816(2) 0.20334(18) 0.0218(7) Uani 1 1 d . .
C27 C 1.0320(3) 0.5168(2) 0.2604(2) 0.0294(8) Uani 1 1 d . .
H11 H 1.037884 0.544716 0.303911 0.044 Uiso 1 1 calc R U
H12 H 1.087455 0.478763 0.254516 0.044 Uiso 1 1 calc R U
H13 H 0.970130 0.485845 0.258839 0.044 Uiso 1 1 calc R U
C28 C 1.0051(4) 0.5919(3) 0.0076(2) 0.0412(10) Uani 1 1 d . .
H14 H 1.012028 0.640598 -0.021255 0.062 Uiso 1 1 calc R U
H15 H 0.939435 0.568013 0.001435 0.062 Uiso 1 1 calc R U
H16 H 1.055129 0.551016 -0.004682 0.062 Uiso 1 1 calc R U
C29 C 1.0388(4) 0.8203(2) 0.1866(3) 0.0390(10) Uani 1 1 d . .
H17 H 0.991468 0.831793 0.222655 0.058 Uiso 1 1 calc R U
H18 H 1.022480 0.853627 0.147055 0.058 Uiso 1 1 calc R U
H19 H 1.105309 0.834123 0.202047 0.058 Uiso 1 1 calc R U
C30 C 1.1354(3) -0.0357(2) 0.01195(19) 0.0236(7) Uani 1 1 d . .
C31 C 1.1980(3) -0.0812(2) 0.0579(2) 0.0266(7) Uani 1 1 d . .
C32 C 1.2319(3) -0.1615(3) 0.0382(2) 0.0342(9) Uani 1 1 d . .
H20 H 1.272264 -0.191967 0.068278 0.041 Uiso 1 1 calc R U
C33 C 1.2067(3) -0.1968(3) -0.0252(2) 0.0357(9) Uani 1 1 d . .
C34 C 1.1468(3) -0.1504(3) -0.0696(2) 0.0351(9) Uani 1 1 d . .
H21 H 1.129970 -0.173393 -0.112018 0.042 Uiso 1 1 calc R U
C35 C 1.1104(3) -0.0695(2) -0.05255(19) 0.0266(8) Uani 1 1 d . .
C36 C 1.2286(3) -0.0463(3) 0.1267(2) 0.0313(8) Uani 1 1 d . .
H22 H 1.283074 -0.007412 0.120722 0.047 Uiso 1 1 calc R U
H23 H 1.249684 -0.091603 0.156005 0.047 Uiso 1 1 calc R U
H24 H 1.172513 -0.017819 0.147181 0.047 Uiso 1 1 calc R U
C37 C 1.2459(4) -0.2820(3) -0.0448(3) 0.0508(13) Uani 1 1 d . .
H25 H 1.317707 -0.279604 -0.049333 0.076 Uiso 1 1 calc R U
H26 H 1.216795 -0.298979 -0.087744 0.076 Uiso 1 1 calc R U
H27 H 1.228419 -0.322093 -0.009878 0.076 Uiso 1 1 calc R U
C38 C 1.0446(4) -0.0233(3) -0.1035(2) 0.0343(9) Uani 1 1 d . .
H28 H 0.975244 -0.034096 -0.093255 0.051 Uiso 1 1 calc R U
H29 H 1.059499 -0.042454 -0.149106 0.051 Uiso 1 1 calc R U
H30 H 1.057396 0.036100 -0.100382 0.051 Uiso 1 1 calc R U
C39 C 0.6897(2) 0.1012(2) 0.14877(18) 0.0214(7) Uani 1 1 d . .
C40 C 0.6043(3) 0.0968(2) 0.1069(2) 0.0264(8) Uani 1 1 d . .
H31 H 0.602145 0.126319 0.065704 0.032 Uiso 1 1 calc R U
C41 C 0.5220(3) 0.0477(2) 0.1273(2) 0.0324(9) Uani 1 1 d . .
H32 H 0.465062 0.045233 0.099644 0.039 Uiso 1 1 calc R U
C42 C 0.5248(3) 0.0026(3) 0.1889(2) 0.0346(9) Uani 1 1 d . .
H33 H 0.469385 -0.028809 0.202675 0.042 Uiso 1 1 calc R U
C43 C 0.6111(3) 0.0046(2) 0.2296(2) 0.0324(9) Uani 1 1 d . .
H34 H 0.614174 -0.026852 0.269772 0.039 Uiso 1 1 calc R U
C44 C 0.6925(3) 0.0541(2) 0.2097(2) 0.0278(8) Uani 1 1 d . .
H35 H 0.749569 0.055877 0.237226 0.033 Uiso 1 1 calc R U
C45 C 0.6682(2) 0.2569(2) 0.19224(18) 0.0234(7) Uani 1 1 d . .
C46 C 0.6713(3) 0.2485(3) 0.2636(2) 0.0300(7) Uani 1 1 d . .
H36 H 0.730908 0.233459 0.285339 0.036 Uiso 1 1 calc R U
C47 C 0.5836(3) 0.2629(3) 0.3027(2) 0.0354(9) Uani 1 1 d . .
H37 H 0.585035 0.256102 0.350088 0.042 Uiso 1 1 calc R U
C48 C 0.4965(3) 0.2870(3) 0.2708(3) 0.0380(10) Uani 1 1 d . .
H38 H 0.439178 0.297530 0.296706 0.046 Uiso 1 1 calc R U
C49 C 0.4934(3) 0.2958(3) 0.1992(2) 0.0364(9) Uani 1 1 d . .
H39 H 0.433759 0.311348 0.177755 0.044 Uiso 1 1 calc R U
C50 C 0.5784(3) 0.2814(2) 0.1604(2) 0.0298(8) Uani 1 1 d . .
H40 H 0.576068 0.288032 0.113016 0.036 Uiso 1 1 calc R U
Cl1 Cl 0.22682(10) 0.30525(12) 0.25506(9) 0.0710(5) Uani 1 1 d . .
Cl2 Cl 0.30608(12) 0.13565(11) 0.23096(8) 0.0683(4) Uani 1 1 d . .
C102 C 0.2014(4) 0.1978(5) 0.2478(4) 0.080(2) Uani 1 1 d . .
H83 H 0.170841 0.178653 0.290274 0.095 Uiso 1 1 calc R U
H84 H 0.152831 0.189607 0.211340 0.095 Uiso 1 1 calc R U

loop_
_atom_site_aniso_label
_atom_site_aniso_U_11
_atom_site_aniso_U_22
_atom_site_aniso_U_33
_atom_site_aniso_U_23
_atom_site_aniso_U_13
_atom_site_aniso_U_12
Pd1 0.01508(16) 0.01319(15) 0.02076(15) -0.00080(10) 0.00078(7) -0.00122(10)
N1 0.0162(13) 0.0139(14) 0.0257(14) -0.0002(10) -0.0010(11) -0.0022(10)
N2 0.0191(14) 0.0144(14) 0.0232(14) 0.0002(10) 0.0001(11) -0.0016(11)
N3 0.0195(14) 0.0171(14) 0.0289(15) -0.0003(11) 0.0043(12) -0.0003(11)
N4 0.0211(14) 0.0156(14) 0.0270(15) -0.0027(12) 0.0008(12) -0.0021(11)
C1 0.0236(18) 0.0143(16) 0.0235(16) -0.0003(12) -0.0036(14) -0.0037(13)
C2 0.0246(17) 0.0129(15) 0.0229(16) -0.0013(11) -0.0027(14) -0.0011(13)
C3 0.0268(18) 0.0162(16) 0.0335(19) -0.0058(13) -0.0010(15) 0.0010(14)
C4 0.0225(17) 0.0191(18) 0.037(2) -0.0050(13) 0.0033(15) 0.0015(14)
C5 0.0241(17) 0.0161(17) 0.0241(16) -0.0031(12) -0.0017(14) 0.0019(13)
C6 0.0166(14) 0.0185(17) 0.0288(16) 0.0015(14) 0.0007(12) 0.0012(13)
C7 0.0156(15) 0.0189(17) 0.0246(16) -0.0005(12) 0.0023(14) 0.0018(13)
C8 0.0165(16) 0.0140(16) 0.0270(17) -0.0012(13) -0.0009(13) -0.0017(12)
C9 0.0236(17) 0.0149(16) 0.0255(17) -0.0029(12) -0.0005(14) -0.0013(13)
C10 0.0221(17) 0.0154(16) 0.0278(17) -0.0034(12) 0.0007(14) 0.0009(13)
C11 0.0250(17) 0.0174(17) 0.0192(16) -0.0017(12) -0.0002(13) -0.0015(13)
C12 0.0224(17) 0.0171(16) 0.0209(15) -0.0001(12) 0.0007(13) 0.0027(12)
C13 0.0236(17) 0.0222(18) 0.0216(16) -0.0028(13) 0.0008(14) 0.0048(13)
C14 0.0233(17) 0.0246(19) 0.0274(17) -0.0008(15) 0.0039(14) 0.0002(14)
C15 0.0218(17) 0.0265(19) 0.0324(18) -0.0003(14) 0.0058(15) -0.0007(14)
C16 0.0146(14) 0.0275(19) 0.0265(16) 0.0008(14) 0.0039(12) -0.0039(14)
C17 0.0201(16) 0.0246(19) 0.0285(18) -0.0001(13) 0.0001(14) -0.0038(14)
C18 0.0200(17) 0.0271(19) 0.0341(19) 0.0034(14) 0.0005(15) -0.0065(14)
C19 0.0251(18) 0.0203(18) 0.037(2) -0.0041(14) 0.0006(16) -0.0091(14)
C20 0.0258(17) 0.0146(16) 0.0275(18) -0.0009(13) -0.0001(15) -0.0069(13)
C21 0.0225(17) 0.0133(16) 0.0302(17) -0.0011(12) -0.0005(15) -0.0037(12)
C22 0.030(2) 0.0223(19) 0.0307(19) 0.0040(14) -0.0017(16) -0.0036(14)
C23 0.033(2) 0.0181(18) 0.040(2) 0.0044(15) -0.0007(17) -0.0051(15)
C24 0.0294(19) 0.0175(18) 0.042(2) -0.0036(14) 0.0072(17) -0.0042(13)
C25 0.0276(17) 0.0188(17) 0.0291(17) -0.0028(13) 0.0034(15) -0.0035(14)
C26 0.0221(17) 0.0174(16) 0.0258(17) 0.0010(12) 0.0012(14) -0.0046(13)
C27 0.038(2) 0.0196(16) 0.0303(18) 0.0004(14) -0.0010(17) -0.0061(14)
C28 0.056(3) 0.034(2) 0.033(2) 0.0024(16) -0.005(2) -0.003(2)
C29 0.049(2) 0.0161(19) 0.052(2) -0.0055(16) 0.004(2) -0.0037(18)
C30 0.0221(17) 0.0171(17) 0.0317(18) -0.0012(13) 0.0048(15) 0.0017(13)
C31 0.0222(17) 0.0217(18) 0.0358(19) 0.0026(14) 0.0018(15) 0.0022(13)
C32 0.035(2) 0.022(2) 0.045(2) 0.0022(16) 0.0035(18) 0.0061(16)
C33 0.037(2) 0.0185(19) 0.051(2) -0.0030(17) 0.009(2) 0.0038(16)
C34 0.039(2) 0.030(2) 0.036(2) -0.0120(16) 0.0041(19) 0.0030(17)
C35 0.0283(18) 0.0204(17) 0.0309(19) -0.0037(14) 0.0029(15) 0.0001(14)
C36 0.0278(19) 0.029(2) 0.037(2) 0.0071(15) -0.0001(17) 0.0041(15)
C37 0.052(3) 0.029(2) 0.072(3) -0.008(2) 0.003(3) 0.013(2)
C38 0.040(2) 0.036(2) 0.0270(18) -0.0048(16) -0.0014(17) 0.0001(18)
C39 0.0183(16) 0.0125(16) 0.0334(18) -0.0027(12) 0.0027(14) 0.0006(12)
C40 0.0235(18) 0.0214(18) 0.0342(19) -0.0058(14) 0.0006(15) -0.0004(13)
C41 0.0205(18) 0.027(2) 0.050(2) -0.0112(17) 0.0001(17) 0.0003(14)
C42 0.0250(19) 0.022(2) 0.056(3) -0.0028(17) 0.0116(19) -0.0064(15)
C43 0.0323(19) 0.0236(19) 0.041(2) 0.0044(15) 0.0095(17) -0.0033(15)
C44 0.0229(18) 0.0216(19) 0.039(2) -0.0015(15) 0.0026(16) 0.0005(13)
C45 0.0217(15) 0.0129(15) 0.0356(17) -0.0012(15) 0.0063(13) -0.0013(14)
C46 0.0264(16) 0.0257(17) 0.0379(18) -0.0067(19) 0.0067(15) -0.0040(16)
C47 0.040(2) 0.034(2) 0.0326(19) -0.0080(16) 0.0090(17) -0.0044(17)
C48 0.0252(19) 0.031(2) 0.058(3) -0.0071(19) 0.0153(19) 0.0019(16)
C49 0.0250(19) 0.027(2) 0.057(3) -0.0009(18) 0.0041(19) 0.0015(15)
C50 0.0289(19) 0.0168(16) 0.044(2) -0.0013(14) 0.0041(17) -0.0028(15)
Cl1 0.0448(7) 0.0997(13) 0.0686(9) 0.0220(8) 0.0115(7) 0.0218(7)
Cl2 0.0708(9) 0.0686(10) 0.0656(8) -0.0157(7) -0.0005(7) -0.0220(7)
C102 0.051(3) 0.107(6) 0.081(5) 0.019(4) -0.006(3) -0.029(3)

loop_
_atom_type_symbol
_atom_type_description
_atom_type_scat_dispersion_real
_atom_type_scat_dispersion_imag
_atom_type_scat_source
C C 0.0033 0.0016 'International Tables Vol C Tables 4.2.6.8 and 6.1.1.4'
H H 0.0000 0.0000 'International Tables Vol C Tables 4.2.6.8 and 6.1.1.4'
Cl Cl 0.1484 0.1585 'International Tables Vol C Tables 4.2.6.8 and 6.1.1.4'
N N 0.0061 0.0033 'International Tables Vol C Tables 4.2.6.8 and 6.1.1.4'
Pd Pd -0.9988 1.0072 'International Tables Vol C Tables 4.2.6.8 and 6.1.1.4'

loop_
_geom_angle_atom_site_label_1
_geom_angle_atom_site_label_2
_geom_angle_atom_site_label_3
_geom_angle
N4 Pd1 N3 78.22(13)
N4 Pd1 N1 89.06(12)
N3 Pd1 N1 167.26(11)
N4 Pd1 N2 166.96(12)
N3 Pd1 N2 88.77(12)
N1 Pd1 N2 103.96(12)
C5 N1 C2 105.8(3)
C5 N1 Pd1 131.9(2)
C2 N1 Pd1 122.3(2)
C8 N2 C11 106.5(3)
C8 N2 Pd1 130.8(2)
C11 N2 Pd1 122.7(2)
C13 N3 C16 108.5(3)
C13 N3 Pd1 134.2(2)
C16 N3 Pd1 117.3(2)
C17 N4 C20 108.2(3)
C17 N4 Pd1 117.8(2)
C20 N4 Pd1 134.0(3)
C20 C1 C2 124.7(3)
C20 C1 C21 115.9(3)
C2 C1 C21 119.1(3)
C1 C2 N1 128.8(3)
C1 C2 C3 121.7(3)
N1 C2 C3 109.2(3)
C4 C3 C2 107.6(3)
C4 C3 H1 126.2
C2 C3 H1 126.2
C3 C4 C5 108.1(3)
C3 C4 H2 126.0
C5 C4 H2 126.0
N1 C5 C6 130.9(3)
N1 C5 C4 109.3(3)
C6 C5 C4 119.8(3)
C7 C6 C5 134.9(3)
C7 C6 C45 113.8(3)
C5 C6 C45 111.3(3)
C6 C7 C8 134.4(3)
C6 C7 C39 113.4(3)
C8 C7 C39 112.2(3)
N2 C8 C7 131.3(3)
N2 C8 C9 108.7(3)
C7 C8 C9 119.5(3)
C10 C9 C8 107.4(3)
C10 C9 H3 126.3
C8 C9 H3 126.3
C9 C10 C11 108.4(3)
C9 C10 H4 125.8
C11 C10 H4 125.8
C10 C11 C12 122.2(3)
C10 C11 N2 109.0(3)
C12 C11 N2 128.7(3)
C13 C12 C11 124.1(3)
C13 C12 C30 117.0(3)
C11 C12 C30 118.7(3)
N3 C13 C12 121.4(3)
N3 C13 C14 108.5(3)
C12 C13 C14 130.1(3)
C15 C14 C13 107.3(3)
C15 C14 H5 126.3
C13 C14 H5 126.3
C14 C15 C16 105.9(3)
C14 C15 H6 127.0
C16 C15 H6 127.0
N3 C16 C15 109.8(3)
N3 C16 C17 113.3(3)
C15 C16 C17 136.9(3)
N4 C17 C16 113.2(3)
N4 C17 C18 109.9(3)
C16 C17 C18 136.9(3)
C19 C18 C17 106.8(3)
C19 C18 H7 126.6
C17 C18 H7 126.6
C18 C19 C20 106.9(3)
C18 C19 H8 126.5
C20 C19 H8 126.5
N4 C20 C1 120.5(3)
N4 C20 C19 108.2(3)
C1 C20 C19 131.2(3)
C22 C21 C26 120.6(3)
C22 C21 C1 120.9(3)
C26 C21 C1 118.5(3)
C21 C22 C23 118.4(3)
C21 C22 C28 121.4(4)
C23 C22 C28 120.1(3)
C24 C23 C22 121.8(4)
C24 C23 H9 119.1
C22 C23 H9 119.1
C25 C24 C23 118.3(3)
C25 C24 C29 120.5(4)
C23 C24 C29 121.2(4)
C24 C25 C26 121.9(3)
C24 C25 H10 119.1
C26 C25 H10 119.1
C25 C26 C21 118.8(3)
C25 C26 C27 120.4(3)
C21 C26 C27 120.7(3)
C26 C27 H11 109.5
C26 C27 H12 109.5
H11 C27 H12 109.5
C26 C27 H13 109.5
H11 C27 H13 109.5
H12 C27 H13 109.5
C22 C28 H14 109.5
C22 C28 H15 109.5
H14 C28 H15 109.5
C22 C28 H16 109.5
H14 C28 H16 109.5
H15 C28 H16 109.5
C24 C29 H17 109.5
C24 C29 H18 109.5
H17 C29 H18 109.5
C24 C29 H19 109.5
H17 C29 H19 109.5
H18 C29 H19 109.5
C35 C30 C31 120.5(3)
C35 C30 C12 121.0(3)
C31 C30 C12 118.4(3)
C32 C31 C30 118.6(4)
C32 C31 C36 119.3(3)
C30 C31 C36 122.2(3)
C33 C32 C31 121.8(4)
C33 C32 H20 119.1
C31 C32 H20 119.1
C34 C33 C32 118.4(4)
C34 C33 C37 121.4(4)
C32 C33 C37 120.2(4)
C33 C34 C35 122.2(4)
C33 C34 H21 118.9
C35 C34 H21 118.9
C30 C35 C34 118.4(4)
C30 C35 C38 122.5(3)
C34 C35 C38 119.1(4)
C31 C36 H22 109.5
C31 C36 H23 109.5
H22 C36 H23 109.5
C31 C36 H24 109.5
H22 C36 H24 109.5
H23 C36 H24 109.5
C33 C37 H25 109.5
C33 C37 H26 109.5
H25 C37 H26 109.5
C33 C37 H27 109.5
H25 C37 H27 109.5
H26 C37 H27 109.5
C35 C38 H28 109.5
C35 C38 H29 109.5
H28 C38 H29 109.5
C35 C38 H30 109.5
H28 C38 H30 109.5
H29 C38 H30 109.5
C40 C39 C44 119.1(3)
C40 C39 C7 120.6(3)
C44 C39 C7 120.3(3)
C39 C40 C41 119.8(4)
C39 C40 H31 120.1
C41 C40 H31 120.1
C40 C41 C42 120.5(4)
C40 C41 H32 119.8
C42 C41 H32 119.8
C43 C42 C41 119.8(4)
C43 C42 H33 120.1
C41 C42 H33 120.1
C42 C43 C44 119.7(4)
C42 C43 H34 120.1
C44 C43 H34 120.1
C43 C44 C39 121.0(4)
C43 C44 H35 119.5
C39 C44 H35 119.5
C50 C45 C46 119.4(3)
C50 C45 C6 121.1(3)
C46 C45 C6 119.4(3)
C45 C46 C47 119.8(4)
C45 C46 H36 120.1
C47 C46 H36 120.1
C48 C47 C46 120.1(4)
C48 C47 H37 120.0
C46 C47 H37 120.0
C47 C48 C49 120.2(4)
C47 C48 H38 119.9
C49 C48 H38 119.9
C48 C49 C50 120.2(4)
C48 C49 H39 119.9
C50 C49 H39 119.9
C45 C50 C49 120.3(4)
C45 C50 H40 119.9
C49 C50 H40 119.9
Cl2 C102 Cl1 114.6(3)
Cl2 C102 H83 108.6
Cl1 C102 H83 108.6
Cl2 C102 H84 108.6
Cl1 C102 H84 108.6
H83 C102 H84 107.6

loop_
_geom_bond_atom_site_label_1
_geom_bond_atom_site_label_2
_geom_bond_distance
Pd1 N4 1.975(3)
Pd1 N3 1.981(3)
Pd1 N1 2.052(3)
Pd1 N2 2.065(3)
N1 C5 1.378(5)
N1 C2 1.411(4)
N2 C8 1.382(5)
N2 C11 1.407(5)
N3 C13 1.355(5)
N3 C16 1.366(4)
N4 C17 1.360(5)
N4 C20 1.365(5)
C1 C20 1.394(5)
C1 C2 1.404(5)
C1 C21 1.514(5)
C2 C3 1.434(5)
C3 C4 1.340(5)
C3 H1 0.9300
C4 C5 1.449(5)
C4 H2 0.9300
C5 C6 1.419(5)
C6 C7 1.408(5)
C6 C45 1.528(4)
C7 C8 1.433(5)
C7 C39 1.518(5)
C8 C9 1.452(5)
C9 C10 1.353(5)
C9 H3 0.9300
C10 C11 1.417(5)
C10 H4 0.9300
C11 C12 1.419(5)
C12 C13 1.394(5)
C12 C30 1.508(5)
C13 C14 1.435(5)
C14 C15 1.392(5)
C14 H5 0.9300
C15 C16 1.420(5)
C15 H6 0.9300
C16 C17 1.421(5)
C17 C18 1.419(5)
C18 C19 1.374(6)
C18 H7 0.9300
C19 C20 1.448(5)
C19 H8 0.9300
C21 C22 1.403(5)
C21 C26 1.406(5)
C22 C23 1.401(6)
C22 C28 1.511(6)
C23 C24 1.400(6)
C23 H9 0.9300
C24 C25 1.385(6)
C24 C29 1.504(5)
C25 C26 1.397(5)
C25 H10 0.9300
C26 C27 1.514(5)
C27 H11 0.9600
C27 H12 0.9600
C27 H13 0.9600
C28 H14 0.9600
C28 H15 0.9600
C28 H16 0.9600
C29 H17 0.9600
C29 H18 0.9600
C29 H19 0.9600
C30 C35 1.406(5)
C30 C31 1.420(5)
C31 C32 1.406(5)
C31 C36 1.505(6)
C32 C33 1.398(7)
C32 H20 0.9300
C33 C34 1.387(6)
C33 C37 1.501(6)
C34 C35 1.413(5)
C34 H21 0.9300
C35 C38 1.512(6)
C36 H22 0.9600
C36 H23 0.9600
C36 H24 0.9600
C37 H25 0.9600
C37 H26 0.9600
C37 H27 0.9600
C38 H28 0.9600
C38 H29 0.9600
C38 H30 0.9600
C39 C40 1.401(5)
C39 C44 1.403(5)
C40 C41 1.401(5)
C40 H31 0.9300
C41 C42 1.398(6)
C41 H32 0.9300
C42 C43 1.395(6)
C42 H33 0.9300
C43 C44 1.393(5)
C43 H34 0.9300
C44 H35 0.9300
C45 C50 1.402(5)
C45 C46 1.397(5)
C46 C47 1.411(5)
C46 H36 0.9300
C47 C48 1.370(6)
C47 H37 0.9300
C48 C49 1.401(7)
C48 H38 0.9300
C49 C50 1.379(6)
C49 H39 0.9300
C50 H40 0.9300
Cl1 C102 1.745(8)
Cl2 C102 1.738(8)
C102 H83 0.9700
C102 H84 0.9700

loop_
_geom_torsion_atom_site_label_1
_geom_torsion_atom_site_label_2
_geom_torsion_atom_site_label_3
_geom_torsion_atom_site_label_4
_geom_torsion
C20 C1 C2 N1 1.2(6)
C21 C1 C2 N1 -172.6(3)
C20 C1 C2 C3 174.5(3)
C21 C1 C2 C3 0.7(5)
C5 N1 C2 C1 171.4(3)
Pd1 N1 C2 C1 -8.0(5)
C5 N1 C2 C3 -2.5(4)
Pd1 N1 C2 C3 178.0(2)
C1 C2 C3 C4 -171.4(3)
N1 C2 C3 C4 3.0(4)
C2 C3 C4 C5 -2.3(4)
C2 N1 C5 C6 -178.8(4)
Pd1 N1 C5 C6 0.6(6)
C2 N1 C5 C4 1.1(4)
Pd1 N1 C5 C4 -179.5(2)
C3 C4 C5 N1 0.7(4)
C3 C4 C5 C6 -179.3(3)
N1 C5 C6 C7 -11.0(7)
C4 C5 C6 C7 169.1(4)
N1 C5 C6 C45 167.0(3)
C4 C5 C6 C45 -12.9(4)
C5 C6 C7 C8 2.0(7)
C45 C6 C7 C8 -176.0(4)
C5 C6 C7 C39 -177.7(4)
C45 C6 C7 C39 4.3(4)
C11 N2 C8 C7 170.5(4)
Pd1 N2 C8 C7 -8.0(6)
C11 N2 C8 C9 -1.4(4)
Pd1 N2 C8 C9 -179.9(2)
C6 C7 C8 N2 12.4(7)
C39 C7 C8 N2 -167.9(3)
C6 C7 C8 C9 -176.5(4)
C39 C7 C8 C9 3.3(4)
N2 C8 C9 C10 0.7(4)
C7 C8 C9 C10 -172.3(3)
C8 C9 C10 C11 0.2(4)
C9 C10 C11 C12 176.7(3)
C9 C10 C11 N2 -1.1(4)
C8 N2 C11 C10 1.5(4)
Pd1 N2 C11 C10 -179.8(2)
C8 N2 C11 C12 -176.1(3)
Pd1 N2 C11 C12 2.6(5)
C10 C11 C12 C13 -177.2(3)
N2 C11 C12 C13 0.1(6)
C10 C11 C12 C30 -1.4(5)
N2 C11 C12 C30 175.9(3)
C16 N3 C13 C12 179.0(3)
Pd1 N3 C13 C12 -0.5(5)
C16 N3 C13 C14 0.2(4)
Pd1 N3 C13 C14 -179.2(3)
C11 C12 C13 N3 -1.4(6)
C30 C12 C13 N3 -177.2(3)
C11 C12 C13 C14 177.1(4)
C30 C12 C13 C14 1.3(6)
N3 C13 C14 C15 0.3(4)
C12 C13 C14 C15 -178.3(4)
C13 C14 C15 C16 -0.7(4)
C13 N3 C16 C15 -0.7(4)
Pd1 N3 C16 C15 178.9(2)
C13 N3 C16 C17 177.6(3)
Pd1 N3 C16 C17 -2.9(4)
C14 C15 C16 N3 0.9(4)
C14 C15 C16 C17 -176.7(4)
C20 N4 C17 C16 -177.8(3)
Pd1 N4 C17 C16 3.8(4)
C20 N4 C17 C18 0.3(4)
Pd1 N4 C17 C18 -178.1(2)
N3 C16 C17 N4 -0.5(4)
C15 C16 C17 N4 177.0(4)
N3 C16 C17 C18 -177.9(4)
C15 C16 C17 C18 -0.3(8)
N4 C17 C18 C19 -0.4(4)
C16 C17 C18 C19 177.1(4)
C17 C18 C19 C20 0.2(4)
C17 N4 C20 C1 179.4(3)
Pd1 N4 C20 C1 -2.5(5)
C17 N4 C20 C19 -0.2(4)
Pd1 N4 C20 C19 177.9(3)
C2 C1 C20 N4 4.4(6)
C21 C1 C20 N4 178.5(3)
C2 C1 C20 C19 -176.1(4)
C21 C1 C20 C19 -2.0(6)
C18 C19 C20 N4 0.0(4)
C18 C19 C20 C1 -179.6(4)
C20 C1 C21 C22 84.8(4)
C2 C1 C21 C22 -100.8(4)
C20 C1 C21 C26 -93.9(4)
C2 C1 C21 C26 80.5(4)
C26 C21 C22 C23 0.5(5)
C1 C21 C22 C23 -178.2(3)
C26 C21 C22 C28 -177.6(4)
C1 C21 C22 C28 3.8(6)
C21 C22 C23 C24 1.0(6)
C28 C22 C23 C24 179.0(4)
C22 C23 C24 C25 -0.6(6)
C22 C23 C24 C29 -179.9(4)
C23 C24 C25 C26 -1.3(6)
C29 C24 C25 C26 178.1(4)
C24 C25 C26 C21 2.7(5)
C24 C25 C26 C27 -175.5(4)
C22 C21 C26 C25 -2.2(5)
C1 C21 C26 C25 176.5(3)
C22 C21 C26 C27 175.9(3)
C1 C21 C26 C27 -5.4(5)
C13 C12 C30 C35 -107.8(4)
C11 C12 C30 C35 76.2(4)
C13 C12 C30 C31 69.2(4)
C11 C12 C30 C31 -106.8(4)
C35 C30 C31 C32 -1.8(6)
C12 C30 C31 C32 -178.8(3)
C35 C30 C31 C36 178.5(3)
C12 C30 C31 C36 1.5(5)
C30 C31 C32 C33 0.8(6)
C36 C31 C32 C33 -179.5(4)
C31 C32 C33 C34 0.2(7)
C31 C32 C33 C37 178.9(4)
C32 C33 C34 C35 -0.4(7)
C37 C33 C34 C35 -179.0(4)
C31 C30 C35 C34 1.6(6)
C12 C30 C35 C34 178.6(3)
C31 C30 C35 C38 -179.5(4)
C12 C30 C35 C38 -2.6(6)
C33 C34 C35 C30 -0.6(6)
C33 C34 C35 C38 -179.4(4)
C6 C7 C39 C40 83.5(4)
C8 C7 C39 C40 -96.3(4)
C6 C7 C39 C44 -94.8(4)
C8 C7 C39 C44 85.3(4)
C44 C39 C40 C41 1.9(5)
C7 C39 C40 C41 -176.4(3)
C39 C40 C41 C42 -0.5(6)
C40 C41 C42 C43 -1.5(6)
C41 C42 C43 C44 2.2(6)
C42 C43 C44 C39 -0.8(6)
C40 C39 C44 C43 -1.3(5)
C7 C39 C44 C43 177.1(3)
C7 C6 C45 C50 -92.6(4)
C5 C6 C45 C50 88.9(4)
C7 C6 C45 C46 89.6(4)
C5 C6 C45 C46 -88.9(4)
C50 C45 C46 C47 1.4(6)
C6 C45 C46 C47 179.3(3)
C45 C46 C47 C48 -1.5(7)
C46 C47 C48 C49 1.3(7)
C47 C48 C49 C50 -0.9(7)
C46 C45 C50 C49 -1.1(6)
C6 C45 C50 C49 -178.9(4)
C48 C49 C50 C45 0.8(6)
